data_7241507
loop_
_publ_author_name
'Li, Lei'
'Wang, Xiang'
'Xu, Na'
'Chang, Zhihan'
'Liu, Guocheng'
'Lin, Hongyan'
'Wang, Xiuli'

_publ_section_title
;
 Four octamolybdate complexes constructed from a
 quinoline--imidazole--monoamide ligand: structures and electrochemical,
 photocatalytic and magnetic properties
;
_journal_name_full CrystEngComm
_journal_paper_doi 10.1039/D0CE01239D
_journal_year 2020
_chemical_formula_moiety 'C13 H11 Mo4 N4 Ni0.5 O14'
_chemical_formula_sum 'C13 H11 Mo4 N4 Ni0.5 O14'
_chemical_formula_weight 860.323
_space_group_crystal_system triclinic
_space_group_IT_number 2
_space_group_name_Hall '-P 1'
_space_group_name_H-M_alt 'P -1'
_symmetry_Int_Tables_number 2
_audit_block_doi 10.5517/ccdc.csd.cc249jbb
_audit_creation_date 2020-01-04
_audit_creation_method
;
Olex2 1.3-alpha
(compiled Nov 21 2019 18:26:39 for OlexSys, GUI svn.r6003)
;
_audit_update_record
;
2020-01-04 deposited with the CCDC.	2020-10-27 downloaded from the CCDC.
;
_cell_angle_alpha 112.196(1)
_cell_angle_beta 112.175(1)
_cell_angle_gamma 96.767(2)
_cell_formula_units_Z 2
_cell_length_a 9.4894(8)
_cell_length_b 11.5879(9)
_cell_length_c 11.8821(10)
_cell_measurement_reflns_used 2298
_cell_measurement_temperature 298(2)
_cell_measurement_theta_max 25.127
_cell_measurement_theta_min 1.628
_cell_volume 1067.36(15)
_computing_cell_refinement 'SAINT+ Ver. 2016.5-0 (Bruker-AXS, 2016)'
_computing_data_collection 'APEX3 Ver. 2016.5-0 (Bruker-AXS, 2016)'
_computing_data_reduction 'SAINT+ Ver. 2016.5-0 (Bruker-AXS, 2016)'
_computing_molecular_graphics 'Olex2 1.3-alpha (Dolomanov et al., 2009)'
_computing_publication_material 'Olex2 1.3-alpha (Dolomanov et al., 2009)'
_computing_structure_refinement 'olex2.refine 1.3-alpha (Bourhis et al., 2015)'
_computing_structure_solution 'XT (Sheldrick, 2015a)'
_diffrn_ambient_temperature 298
_diffrn_detector 'charge-coupled device (CCD) area detector'
_diffrn_detector_area_resol_mean 7.9
_diffrn_detector_type 'Bruker APEX II'
_diffrn_measured_fraction_theta_full 0.9982
_diffrn_measured_fraction_theta_max 0.9909
_diffrn_measurement_device 'three-circle diffractometer'
_diffrn_measurement_device_type 'CCD area detector'
_diffrn_measurement_method '0.5\% \w and 0.5\% \f scans'
_diffrn_radiation_collimation 'focusing mirrors'
_diffrn_radiation_detector 'Bruker APEX II'
_diffrn_radiation_monochromator 'mirror optics'
_diffrn_radiation_probe x-ray
_diffrn_radiation_type 'Mo K\a'
_diffrn_radiation_wavelength 0.71073
_diffrn_radiation_xray_symbol K-L~3~
_diffrn_reflns_av_R_equivalents 0.0113
_diffrn_reflns_av_unetI/netI 0.0233
_diffrn_reflns_Laue_measured_fraction_full 0.9982
_diffrn_reflns_Laue_measured_fraction_max 0.9909
_diffrn_reflns_limit_h_max 7
_diffrn_reflns_limit_h_min -12
_diffrn_reflns_limit_k_max 15
_diffrn_reflns_limit_k_min -15
_diffrn_reflns_limit_l_max 15
_diffrn_reflns_limit_l_min -8
_diffrn_reflns_number 8047
_diffrn_reflns_point_group_measured_fraction_full 0.9982
_diffrn_reflns_point_group_measured_fraction_max 0.9909
_diffrn_reflns_theta_full 25.2417
_diffrn_reflns_theta_max 28.35
_diffrn_reflns_theta_min 1.98
_diffrn_source 'microfocus sealed X-ray tube'
_diffrn_source_current 30.0
_diffrn_source_power 1.2
_diffrn_source_type 'Incoatec I\ms'
_diffrn_source_voltage 40.0
_exptl_absorpt_coefficient_mu 2.806
_exptl_absorpt_correction_T_max 0.87
_exptl_absorpt_correction_T_min 0.86
_exptl_absorpt_correction_type multi-scan
_exptl_absorpt_process_details
;
SADABS-2016/2 (Krause et al., 2015) was used for absorption correction.
;
_exptl_crystal_colour yellow
_exptl_crystal_colour_primary yellow
_exptl_crystal_density_diffrn 2.677
_exptl_crystal_density_method 'not measured'
_exptl_crystal_description block
_exptl_crystal_F_000 808.977
_exptl_crystal_size_max 0.24
_exptl_crystal_size_mid 0.22
_exptl_crystal_size_min 0.2
_refine_diff_density_max 0.7393
_refine_diff_density_min -0.6735
_refine_diff_density_rms 0.1457
_refine_ls_d_res_high 0.7484
_refine_ls_d_res_low 10.2872
_refine_ls_goodness_of_fit_ref 1.0552
_refine_ls_hydrogen_treatment constr
_refine_ls_matrix_type full
_refine_ls_number_constraints 22
_refine_ls_number_parameters 322
_refine_ls_number_reflns 5350
_refine_ls_number_restraints 0
_refine_ls_restrained_S_all 1.0552
_refine_ls_R_factor_all 0.0288
_refine_ls_R_factor_gt 0.0223
_refine_ls_shift/su_max 0.0002
_refine_ls_shift/su_mean 0.0000
_refine_ls_structure_factor_coef Fsqd
_refine_ls_weighting_details 'w=1/[\s^2^(Fo^2^)+(0.0351P)^2^+0.3410P] where P=(Fo^2^+2Fc^2^)/3'
_refine_ls_weighting_scheme calc
_refine_ls_wR_factor_gt 0.0601
_refine_ls_wR_factor_ref 0.0651
_reflns_Friedel_coverage 0.0
_reflns_limit_h_max 11
_reflns_limit_h_min -12
_reflns_limit_k_max 14
_reflns_limit_k_min -15
_reflns_limit_l_max 15
_reflns_limit_l_min 0
_reflns_number_gt 4573
_reflns_number_total 5350
_reflns_threshold_expression I>=2u(I)
_cod_data_source_file d0ce01239d2.cif
_cod_data_source_block 2_CCDC1
_cod_database_code 7241507
_shelx_estimated_absorpt_t_max 0.54
_shelx_estimated_absorpt_t_min 0.21
_olex2_refinement_description
;
1. Fixed Uiso
 At 1.2 times of:
  All C(H) groups, All N(H) groups
2.a Aromatic/amide H refined with riding coordinates:
 C1(H1), N1(H1a), N2(H2), C2(H2a), C3(H3), N4(H4), C6(H6), C8(H8), C11(H11),
 C12(H12), C13(H13)
;
_olex2_submission_special_instructions 'No special instructions were received'

loop_
_space_group_symop_id
_space_group_symop_operation_xyz
1 x,y,z
2 -x,-y,-z

loop_
_atom_site_label
_atom_site_type_symbol
_atom_site_fract_x
_atom_site_fract_y
_atom_site_fract_z
_atom_site_U_iso_or_equiv
_atom_site_adp_type
_atom_site_occupancy
_atom_site_site_symmetry_order
_atom_site_refinement_flags_posn
_atom_site_refinement_flags_adp
_atom_site_refinement_flags_occupancy
Mo1 Mo 0.16918(3) 0.33656(2) 0.27531(2) 0.01870(6) Uani 1.000000 1 . . .
Ni1 Ni 0.0 0.0 0.0 0.02164(12) Uani 1.000000 2 S T P
O1 O 0.0358(3) 0.18822(19) 0.1440(2) 0.0248(4) Uani 1.000000 1 . . .
C1 C -0.4482(5) 0.3868(4) -0.2653(4) 0.0387(8) Uani 1.000000 1 . . .
H1 H -0.5067(5) 0.4436(4) -0.2452(4) 0.0464(10) Uiso 1.000000 1 R . .
N1 N -0.4987(3) 0.2988(3) -0.3918(3) 0.0325(6) Uani 1.000000 1 . . .
H1a H -0.5854(3) 0.2958(3) -0.4540(3) 0.0390(7) Uiso 1.000000 1 R . .
Mo2 Mo -0.20195(3) 0.40501(2) 0.43842(2) 0.01557(6) Uani 1.000000 1 . . .
O2 O 0.3318(3) 0.3461(2) 0.2495(2) 0.0309(5) Uani 1.000000 1 . . .
N2 N -0.0360(3) 0.1503(3) -0.2745(3) 0.0344(7) Uani 1.000000 1 . . .
H2 H 0.0429(3) 0.1922(3) -0.2771(3) 0.0413(8) Uiso 1.000000 1 R . .
C2 C -0.3092(4) 0.3967(4) -0.1610(4) 0.0371(8) Uani 1.000000 1 . . .
H2a H -0.2758(4) 0.4582(4) -0.0712(4) 0.0445(10) Uiso 1.000000 1 R . .
Mo3 Mo -0.11809(3) 0.47067(2) 0.22843(2) 0.01772(6) Uani 1.000000 1 . . .
O3 O -0.2568(3) 0.3256(2) 0.1032(2) 0.0273(5) Uani 1.000000 1 . . .
N3 N 0.2018(3) 0.0742(2) -0.0090(2) 0.0207(5) Uani 1.000000 1 . . .
C3 C -0.2221(4) 0.3161(3) -0.1908(4) 0.0338(7) Uani 1.000000 1 . . .
H3 H -0.1271(4) 0.3238(3) -0.1215(4) 0.0406(9) Uiso 1.000000 1 R . .
Mo4 Mo 0.06811(3) 0.26552(2) 0.48282(2) 0.01918(6) Uani 1.000000 1 . . .
O4 O 0.0690(2) 0.44687(19) 0.2117(2) 0.0217(4) Uani 1.000000 1 . . .
N4 N 0.4250(3) 0.1741(3) 0.0099(3) 0.0314(6) Uani 1.000000 1 . . .
H4 H 0.5258(3) 0.2029(3) 0.0371(3) 0.0376(7) Uiso 1.000000 1 R . .
C4 C -0.2755(4) 0.2197(3) -0.3280(3) 0.0257(6) Uani 1.000000 1 . . .
O5 O -0.1567(3) 0.5768(2) 0.1628(2) 0.0292(5) Uani 1.000000 1 . . .
C5 C -0.4212(4) 0.2126(3) -0.4293(3) 0.0250(6) Uani 1.000000 1 . . .
O6 O -0.2227(2) 0.51493(19) 0.34848(19) 0.0184(4) Uani 1.000000 1 . . .
C6 C -0.4855(4) 0.1187(3) -0.5678(4) 0.0348(8) Uani 1.000000 1 . . .
H6 H -0.5828(4) 0.1131(3) -0.6330(4) 0.0417(9) Uiso 1.000000 1 R . .
O7 O -0.2989(2) 0.4696(2) 0.5352(2) 0.0224(4) Uani 1.000000 1 . . .
C7 C -0.1932(4) 0.1335(3) -0.3711(3) 0.0290(7) Uani 1.000000 1 . . .
O8 O -0.3317(3) 0.2614(2) 0.3078(2) 0.0255(5) Uani 1.000000 1 . . .
C8 C -0.2547(4) 0.0459(3) -0.5048(4) 0.0345(8) Uani 1.000000 1 . . .
H8 H -0.1977(4) -0.0095(3) -0.5318(4) 0.0414(9) Uiso 1.000000 1 R . .
O9 O -0.0643(2) 0.34867(18) 0.56238(19) 0.0172(4) Uani 1.000000 1 . . .
C9 C -0.0002(4) 0.1071(3) -0.1810(3) 0.0219(6) Uani 1.000000 1 . . .
O10 O -0.0057(2) 0.39740(18) 0.38706(19) 0.0175(4) Uani 1.000000 1 . . .
C10 C 0.1684(3) 0.1289(3) -0.0970(3) 0.0214(6) Uani 1.000000 1 . . .
O11 O 0.1710(3) 0.2233(2) 0.6063(2) 0.0312(5) Uani 1.000000 1 . . .
C11 C 0.3069(4) 0.1919(3) -0.0850(3) 0.0289(7) Uani 1.000000 1 . . .
H11 H 0.3187(4) 0.2378(3) -0.1320(3) 0.0347(8) Uiso 1.000000 1 R . .
O12 O 0.2240(2) 0.2849(2) 0.4193(2) 0.0212(4) Uani 1.000000 1 . . .
C12 C -0.4013(5) 0.0365(3) -0.6035(4) 0.0350(8) Uani 1.000000 1 . . .
H12 H -0.4415(5) -0.0263(3) -0.6940(4) 0.0420(9) Uiso 1.000000 1 R . .
O13 O -0.1032(2) 0.0505(2) -0.1633(2) 0.0246(4) Uani 1.000000 1 . . .
C13 C 0.3576(4) 0.1041(3) 0.0534(3) 0.0264(6) Uani 1.000000 1 . . .
H13 H 0.4138(4) 0.0799(3) 0.1194(3) 0.0316(8) Uiso 1.000000 1 R . .
O14 O -0.0715(3) 0.1267(2) 0.3511(2) 0.0328(5) Uani 1.000000 1 . . .

loop_
_atom_site_aniso_label
_atom_site_aniso_U_11
_atom_site_aniso_U_22
_atom_site_aniso_U_33
_atom_site_aniso_U_12
_atom_site_aniso_U_13
_atom_site_aniso_U_23
Mo1 0.02027(13) 0.01768(12) 0.01771(12) 0.00578(10) 0.01006(10) 0.00637(10)
Ni1 0.0193(3) 0.0213(3) 0.0214(3) 0.0031(2) 0.0078(2) 0.0094(2)
O1 0.0300(12) 0.0188(10) 0.0216(10) 0.0052(9) 0.0115(9) 0.0066(8)
C1 0.040(2) 0.046(2) 0.044(2) 0.0186(17) 0.0250(18) 0.0257(18)
N1 0.0256(15) 0.0448(17) 0.0345(15) 0.0152(13) 0.0131(12) 0.0248(14)
Mo2 0.01358(12) 0.01452(11) 0.01505(11) 0.00114(9) 0.00521(9) 0.00564(9)
O2 0.0271(12) 0.0320(12) 0.0325(12) 0.0082(10) 0.0177(10) 0.0101(10)
N2 0.0186(14) 0.0494(17) 0.0535(18) 0.0118(12) 0.0153(13) 0.0417(16)
C2 0.037(2) 0.041(2) 0.0272(17) 0.0110(16) 0.0131(15) 0.0118(15)
Mo3 0.01834(13) 0.01862(12) 0.01457(12) 0.00468(9) 0.00633(10) 0.00756(9)
O3 0.0248(12) 0.0259(11) 0.0221(11) 0.0014(9) 0.0083(9) 0.0066(9)
N3 0.0174(12) 0.0202(12) 0.0204(12) 0.0043(10) 0.0072(10) 0.0074(10)
C3 0.0274(18) 0.0406(19) 0.0335(18) 0.0078(15) 0.0098(15) 0.0220(16)
Mo4 0.02431(14) 0.01519(12) 0.02159(13) 0.00787(10) 0.01247(11) 0.00937(10)
O4 0.0257(11) 0.0229(10) 0.0211(10) 0.0078(9) 0.0139(9) 0.0113(8)
N4 0.0146(13) 0.0366(16) 0.0352(15) 0.0016(11) 0.0083(11) 0.0140(13)
C4 0.0212(15) 0.0294(16) 0.0306(16) 0.0046(12) 0.0106(13) 0.0200(14)
O5 0.0374(14) 0.0279(11) 0.0243(11) 0.0123(10) 0.0121(10) 0.0153(9)
C5 0.0222(15) 0.0299(16) 0.0275(15) 0.0074(12) 0.0105(13) 0.0186(13)
O6 0.0172(10) 0.0207(10) 0.0180(9) 0.0078(8) 0.0067(8) 0.0104(8)
C6 0.0290(18) 0.041(2) 0.0302(17) 0.0026(15) 0.0063(14) 0.0217(16)
O7 0.0183(10) 0.0226(10) 0.0230(10) 0.0038(8) 0.0096(8) 0.0077(9)
C7 0.0257(17) 0.0339(17) 0.0373(18) 0.0077(13) 0.0138(14) 0.0269(15)
O8 0.0236(11) 0.0204(10) 0.0213(10) -0.0010(9) 0.0064(9) 0.0050(9)
C8 0.041(2) 0.0291(17) 0.042(2) 0.0111(15) 0.0219(17) 0.0219(16)
O9 0.0200(10) 0.0147(9) 0.0171(9) 0.0034(8) 0.0087(8) 0.0078(8)
C9 0.0222(15) 0.0185(13) 0.0247(14) 0.0061(11) 0.0100(12) 0.0103(12)
O10 0.0184(10) 0.0151(9) 0.0180(9) 0.0031(8) 0.0083(8) 0.0073(8)
C10 0.0197(15) 0.0205(14) 0.0253(15) 0.0062(11) 0.0108(12) 0.0112(12)
O11 0.0438(15) 0.0318(12) 0.0346(12) 0.0216(11) 0.0232(11) 0.0229(11)
C11 0.0219(16) 0.0330(17) 0.0339(17) 0.0042(13) 0.0137(14) 0.0178(14)
O12 0.0218(11) 0.0246(10) 0.0222(10) 0.0126(9) 0.0119(9) 0.0121(9)
C12 0.041(2) 0.0295(17) 0.0309(18) 0.0063(15) 0.0155(15) 0.0125(15)
O13 0.0159(10) 0.0300(11) 0.0296(11) 0.0040(9) 0.0085(9) 0.0183(10)
C13 0.0174(15) 0.0300(16) 0.0241(15) 0.0042(12) 0.0053(12) 0.0103(13)
O14 0.0397(14) 0.0195(11) 0.0331(12) 0.0038(10) 0.0197(11) 0.0048(10)

loop_
_atom_type_symbol
_atom_type_scat_dispersion_real
_atom_type_scat_dispersion_imag
_atom_type_scat_Cromer_Mann_a1
_atom_type_scat_Cromer_Mann_a2
_atom_type_scat_Cromer_Mann_a3
_atom_type_scat_Cromer_Mann_a4
_atom_type_scat_Cromer_Mann_b1
_atom_type_scat_Cromer_Mann_b2
_atom_type_scat_Cromer_Mann_b3
_atom_type_scat_Cromer_Mann_b4
_atom_type_scat_Cromer_Mann_c
_atom_type_scat_source
_atom_type_scat_dispersion_source
Ni 0.35663 1.12491 12.83760 7.29200 4.44380 2.38000 3.87850 0.25650 12.17630 66.34210 1.03410005569 'International Tables Volume C Table 6.1.1.4 (pp. 500-502)' 'Henke, Gullikson and Davis, At. Data and Nucl. Data Tables, 1993, 54, 2'
C 0.00347 0.00161 2.31000 1.02000 1.58860 0.86500 20.84390 10.20750 0.56870 51.65120 0.215599998832 'International Tables Volume C Table 6.1.1.4 (pp. 500-502)' 'Henke, Gullikson and Davis, At. Data and Nucl. Data Tables, 1993, 54, 2'
H 0.00000 0.00000 0.49300 0.32291 0.14019 0.04081 10.51090 26.12570 3.14236 57.79970 0.0030380000826 'International Tables Volume C Table 6.1.1.4 (pp. 500-502)' 'Henke, Gullikson and Davis, At. Data and Nucl. Data Tables, 1993, 54, 2'
Mo -1.68402 0.70339 3.70250 17.23560 12.88760 3.74290 0.27720 1.09580 11.00400 61.65840 4.38749980927 'International Tables Volume C Table 6.1.1.4 (pp. 500-502)' 'Henke, Gullikson and Davis, At. Data and Nucl. Data Tables, 1993, 54, 2'
O 0.01158 0.00611 3.04850 2.28680 1.54630 0.86700 13.27710 5.70110 0.32390 32.90890 0.250800013542 'International Tables Volume C Table 6.1.1.4 (pp. 500-502)' 'Henke, Gullikson and Davis, At. Data and Nucl. Data Tables, 1993, 54, 2'
N 0.00653 0.00323 12.21260 3.13220 2.01250 1.16630 0.00570 9.89330 28.99750 0.58260 -11.5290002823 'International Tables Volume C Table 6.1.1.4 (pp. 500-502)' 'Henke, Gullikson and Davis, At. Data and Nucl. Data Tables, 1993, 54, 2'

loop_
_geom_angle_atom_site_label_1
_geom_angle_atom_site_label_2
_geom_angle_atom_site_label_3
_geom_angle
_geom_angle_site_symmetry_1
_geom_angle_site_symmetry_3
_geom_angle_publ_flag
Mo2 Mo1 O1 140.10(7) 2_566 . ?
O2 Mo1 O1 104.13(11) . . ?
O2 Mo1 Mo2 115.72(8) . 2_566 ?
Mo3 Mo1 O1 89.90(7) . . ?
Mo3 Mo1 Mo2 63.591(7) . 2_566 ?
Mo3 Mo1 O2 135.19(8) . . ?
Mo4 Mo1 O1 88.05(7) . . ?
Mo4 Mo1 Mo2 62.724(7) . 2_566 ?
Mo4 Mo1 O2 135.01(8) . . ?
Mo4 Mo1 Mo3 86.864(8) . . ?
O4 Mo1 O1 98.39(9) . . ?
O4 Mo1 Mo2 74.26(6) . 2_566 ?
O4 Mo1 O2 104.62(10) . . ?
O4 Mo1 Mo3 30.61(6) . . ?
O4 Mo1 Mo4 116.38(6) . . ?
O7 Mo1 O1 166.23(9) 2_566 . ?
O7 Mo1 Mo2 26.20(5) 2_566 2_566 ?
O7 Mo1 O2 89.52(9) 2_566 . ?
O7 Mo1 Mo3 81.37(5) 2_566 . ?
O7 Mo1 Mo4 80.90(5) 2_566 . ?
O7 Mo1 O4 79.46(8) 2_566 . ?
O10 Mo1 O1 96.41(8) . . ?
O10 Mo1 Mo2 43.71(4) . 2_566 ?
O10 Mo1 O2 159.41(9) . . ?
O10 Mo1 Mo3 44.74(4) . . ?
O10 Mo1 Mo4 43.25(4) . . ?
O10 Mo1 O4 73.19(7) . . ?
O10 Mo1 O7 69.90(7) . 2_566 ?
O12 Mo1 O1 96.93(9) . . ?
O12 Mo1 Mo2 72.63(6) . 2_566 ?
O12 Mo1 O2 103.60(10) . . ?
O12 Mo1 Mo3 116.86(6) . . ?
O12 Mo1 Mo4 31.41(6) . . ?
O12 Mo1 O4 143.33(8) . . ?
O12 Mo1 O7 77.84(8) . 2_566 ?
O12 Mo1 O10 72.13(7) . . ?
O1 Ni1 O1 180.0 2 . ?
N3 Ni1 O1 88.32(9) . . ?
N3 Ni1 O1 91.68(9) 2 . ?
N3 Ni1 O1 91.68(9) . 2 ?
N3 Ni1 O1 88.32(9) 2 2 ?
N3 Ni1 N3 180.0 2 . ?
O13 Ni1 O1 89.43(8) 2 . ?
O13 Ni1 O1 90.57(8) 2 2 ?
O13 Ni1 O1 89.43(8) . 2 ?
O13 Ni1 O1 90.57(8) . . ?
O13 Ni1 N3 79.37(9) 2 2 ?
O13 Ni1 N3 100.63(9) . 2 ?
O13 Ni1 N3 79.37(9) . . ?
O13 Ni1 N3 100.63(9) 2 . ?
O13 Ni1 O13 180.0 2 . ?
Ni1 O1 Mo1 147.74(13) . . ?
N1 C1 H1 119.5(2) . . ?
C2 C1 H1 119.5(2) . . ?
C2 C1 N1 121.0(3) . . ?
H1a N1 C1 118.4(2) . . ?
C5 N1 C1 123.2(3) . . ?
C5 N1 H1a 118.40(18) . . ?
O6 Mo2 Mo1 89.21(6) . 2_566 ?
O7 Mo2 Mo1 34.73(7) . 2_566 ?
O7 Mo2 O6 98.13(9) . . ?
O8 Mo2 Mo1 140.84(8) . 2_566 ?
O8 Mo2 O6 100.84(9) . . ?
O8 Mo2 O7 106.11(10) . . ?
O9 Mo2 Mo1 87.03(6) . 2_566 ?
O9 Mo2 O6 148.77(8) . . ?
O9 Mo2 O7 96.27(9) . . ?
O9 Mo2 O8 101.55(9) . . ?
O10 Mo2 Mo1 121.66(5) . 2_566 ?
O10 Mo2 Mo1 46.38(5) 2_566 2_566 ?
O10 Mo2 O6 78.23(8) . . ?
O10 Mo2 O6 78.17(7) 2_566 . ?
O10 Mo2 O7 156.37(8) . . ?
O10 Mo2 O7 81.11(8) 2_566 . ?
O10 Mo2 O8 97.49(9) . . ?
O10 Mo2 O8 172.77(9) 2_566 . ?
O10 Mo2 O9 77.51(7) . . ?
O10 Mo2 O9 76.88(7) 2_566 . ?
C7 N2 H2 116.90(16) . . ?
C9 N2 H2 116.90(17) . . ?
C9 N2 C7 126.2(3) . . ?
H2a C2 C1 120.3(2) . . ?
C3 C2 C1 119.5(3) . . ?
C3 C2 H2a 120.3(2) . . ?
O3 Mo3 Mo1 92.23(8) . . ?
Mo4 Mo3 Mo1 114.723(9) 2_566 . ?
Mo4 Mo3 O3 139.33(8) 2_566 . ?
O4 Mo3 Mo1 30.49(6) . . ?
O4 Mo3 O3 101.65(10) . . ?
O4 Mo3 Mo4 117.14(6) . 2_566 ?
O5 Mo3 Mo1 131.21(8) . . ?
O5 Mo3 O3 104.19(11) . . ?
O5 Mo3 Mo4 81.17(7) . 2_566 ?
O5 Mo3 O4 100.72(10) . . ?
O6 Mo3 Mo1 123.68(5) . . ?
O6 Mo3 O3 97.68(9) . . ?
O6 Mo3 Mo4 42.33(6) . 2_566 ?
O6 Mo3 O4 147.45(8) . . ?
O6 Mo3 O5 99.57(9) . . ?
O9 Mo3 Mo1 85.58(5) 2_566 . ?
O9 Mo3 O3 165.65(8) 2_566 . ?
O9 Mo3 Mo4 33.60(5) 2_566 2_566 ?
O9 Mo3 O4 83.55(8) 2_566 . ?
O9 Mo3 O5 87.74(9) 2_566 . ?
O9 Mo3 O6 72.09(7) 2_566 . ?
O10 Mo3 Mo1 49.74(5) . . ?
O10 Mo3 O3 96.52(9) . . ?
O10 Mo3 Mo4 80.97(5) . 2_566 ?
O10 Mo3 O4 77.94(8) . . ?
O10 Mo3 O5 159.02(9) . . ?
O10 Mo3 O6 74.04(7) . . ?
O10 Mo3 O9 71.29(6) . 2_566 ?
C10 N3 Ni1 111.65(18) . . ?
C13 N3 Ni1 141.7(2) . . ?
C13 N3 C10 105.8(2) . . ?
H3 C3 C2 119.9(2) . . ?
C4 C3 C2 120.2(3) . . ?
C4 C3 H3 119.89(19) . . ?
Mo3 Mo4 Mo1 115.655(8) 2_566 . ?
O6 Mo4 Mo1 86.23(5) 2_566 . ?
O6 Mo4 Mo3 33.98(5) 2_566 2_566 ?
O9 Mo4 Mo1 124.10(5) . . ?
O9 Mo4 Mo3 41.23(6) . 2_566 ?
O9 Mo4 O6 71.40(7) . 2_566 ?
O10 Mo4 Mo1 49.41(5) . . ?
O10 Mo4 Mo3 82.25(5) . 2_566 ?
O10 Mo4 O6 72.46(7) . 2_566 ?
O10 Mo4 O9 74.86(7) . . ?
O11 Mo4 Mo1 130.61(8) . . ?
O11 Mo4 Mo3 79.34(7) . 2_566 ?
O11 Mo4 O6 85.36(9) . 2_566 ?
O11 Mo4 O9 98.66(9) . . ?
O11 Mo4 O10 157.82(9) . . ?
O12 Mo4 Mo1 31.58(6) . . ?
O12 Mo4 Mo3 116.43(6) . 2_566 ?
O12 Mo4 O6 82.48(8) . 2_566 ?
O12 Mo4 O9 146.95(8) . . ?
O12 Mo4 O10 78.24(8) . . ?
O12 Mo4 O11 99.04(10) . . ?
O14 Mo4 Mo1 91.09(8) . . ?
O14 Mo4 Mo3 140.47(8) . 2_566 ?
O14 Mo4 O6 167.13(10) . 2_566 ?
O14 Mo4 O9 100.04(10) . . ?
O14 Mo4 O10 96.29(10) . . ?
O14 Mo4 O11 105.78(11) . . ?
O14 Mo4 O12 101.67(10) . . ?
Mo3 O4 Mo1 118.90(10) . . ?
C11 N4 H4 125.95(17) . . ?
C13 N4 H4 125.95(18) . . ?
C13 N4 C11 108.1(3) . . ?
C5 C4 C3 117.4(3) . . ?
C7 C4 C3 125.1(3) . . ?
C7 C4 C5 117.5(3) . . ?
C4 C5 N1 118.7(3) . . ?
C6 C5 N1 119.7(3) . . ?
C6 C5 C4 121.6(3) . . ?
Mo3 O6 Mo2 109.68(9) . . ?
Mo4 O6 Mo2 108.36(8) 2_566 . ?
Mo4 O6 Mo3 103.69(8) 2_566 . ?
H6 C6 C5 120.8(2) . . ?
C12 C6 C5 118.3(3) . . ?
C12 C6 H6 120.8(2) . . ?
Mo2 O7 Mo1 119.07(10) . 2_566 ?
C4 C7 N2 118.6(3) . . ?
C8 C7 N2 120.8(3) . . ?
C8 C7 C4 120.2(3) . . ?
H8 C8 C7 119.0(2) . . ?
C12 C8 C7 121.9(3) . . ?
C12 C8 H8 119.0(2) . . ?
Mo3 O9 Mo2 110.87(8) 2_566 . ?
Mo4 O9 Mo2 108.13(9) . . ?
Mo4 O9 Mo3 105.17(8) . 2_566 ?
C10 C9 N2 117.3(3) . . ?
O13 C9 N2 122.9(3) . . ?
O13 C9 C10 119.8(3) . . ?
Mo2 O10 Mo1 165.33(9) . . ?
Mo2 O10 Mo1 89.91(6) 2_566 . ?
Mo3 O10 Mo1 85.52(6) . . ?
Mo3 O10 Mo2 91.20(7) . . ?
Mo3 O10 Mo2 98.08(7) . 2_566 ?
Mo4 O10 Mo1 87.34(6) . . ?
Mo4 O10 Mo2 91.58(7) . . ?
Mo4 O10 Mo2 98.28(7) . 2_566 ?
Mo4 O10 Mo3 162.12(9) . . ?
C9 C10 N3 116.3(2) . . ?
C11 C10 N3 109.3(3) . . ?
C11 C10 C9 134.5(3) . . ?
C10 C11 N4 105.8(3) . . ?
H11 C11 N4 127.10(17) . . ?
H11 C11 C10 127.10(18) . . ?
Mo4 O12 Mo1 117.01(10) . . ?
C8 C12 C6 120.4(3) . . ?
H12 C12 C6 119.8(2) . . ?
H12 C12 C8 119.8(2) . . ?
C9 O13 Ni1 112.21(19) . 2 ?
N4 C13 N3 111.0(3) . . ?
H13 C13 N3 124.48(17) . . ?
H13 C13 N4 124.48(18) . . ?

loop_
_geom_bond_atom_site_label_1
_geom_bond_atom_site_label_2
_geom_bond_distance
_geom_bond_site_symmetry_2
_geom_bond_publ_flag
Mo1 O1 1.721(2) . ?
Mo1 Mo2 3.4526(4) 2_566 ?
Mo1 O2 1.683(2) . ?
Mo1 Mo3 3.2653(4) . ?
Mo1 Mo4 3.2879(4) . ?
Mo1 O4 1.893(2) . ?
Mo1 O7 2.251(2) 2_566 ?
Mo1 O10 2.4995(19) . ?
Mo1 O12 1.9325(19) . ?
Ni1 O1 2.090(2) . ?
Ni1 O1 2.090(2) 2 ?
Ni1 N3 2.063(2) 2 ?
Ni1 N3 2.063(2) . ?
Ni1 O13 2.150(2) . ?
Ni1 O13 2.150(2) 2 ?
C1 H1 0.9300 . ?
C1 N1 1.308(5) . ?
C1 C2 1.383(5) . ?
N1 H1a 0.8600 . ?
N1 C5 1.350(4) . ?
Mo2 O6 1.9319(19) . ?
Mo2 O7 1.744(2) . ?
Mo2 O8 1.679(2) . ?
Mo2 O9 1.9433(19) . ?
Mo2 O10 2.1687(19) . ?
Mo2 O10 2.3856(19) 2_566 ?
N2 H2 0.8600 . ?
N2 C7 1.433(4) . ?
N2 C9 1.332(4) . ?
C2 H2a 0.9300 . ?
C2 C3 1.354(5) . ?
Mo3 O3 1.698(2) . ?
Mo3 Mo4 3.4420(4) 2_566 ?
Mo3 O4 1.899(2) . ?
Mo3 O5 1.694(2) . ?
Mo3 O6 1.9800(19) . ?
Mo3 O9 2.3503(19) 2_566 ?
Mo3 O10 2.3056(18) . ?
N3 C10 1.377(4) . ?
N3 C13 1.308(4) . ?
C3 H3 0.9300 . ?
C3 C4 1.425(5) . ?
Mo4 O6 2.386(2) 2_566 ?
Mo4 O9 1.9737(19) . ?
Mo4 O10 2.2551(18) . ?
Mo4 O11 1.708(2) . ?
Mo4 O12 1.923(2) . ?
Mo4 O14 1.680(2) . ?
N4 H4 0.8600 . ?
N4 C11 1.359(4) . ?
N4 C13 1.334(4) . ?
C4 C5 1.418(4) . ?
C4 C7 1.403(5) . ?
C5 C6 1.413(5) . ?
C6 H6 0.9300 . ?
C6 C12 1.362(5) . ?
C7 C8 1.355(5) . ?
C8 H8 0.9300 . ?
C8 C12 1.400(5) . ?
C9 C10 1.459(4) . ?
C9 O13 1.241(3) . ?
C10 C11 1.354(4) . ?
C11 H11 0.9300 . ?
C12 H12 0.9300 . ?
C13 H13 0.9300 . ?

loop_
_geom_torsion_atom_site_label_1
_geom_torsion_atom_site_label_2
_geom_torsion_atom_site_label_3
_geom_torsion_atom_site_label_4
_geom_torsion
_geom_torsion_site_symmetry_1
_geom_torsion_site_symmetry_2
_geom_torsion_site_symmetry_3
_geom_torsion_site_symmetry_4
_geom_torsion_publ_flag
Ni1 N3 C10 C9 -9.1(2) . . . . ?
Ni1 N3 C10 C9 -9.1(2) 2 . . . ?
Ni1 N3 C10 C11 171.6(2) . . . . ?
Ni1 N3 C10 C11 171.6(2) 2 . . . ?
Ni1 N3 C13 N4 -167.9(4) 2 . . . ?
Ni1 N3 C13 N4 -167.9(4) . . . . ?
Ni1 O13 C9 N2 -178.4(2) 2 . . . ?
Ni1 O13 C9 N2 -178.4(2) . . . . ?
Ni1 O13 C9 C10 1.4(2) 2 . . . ?
Ni1 O13 C9 C10 1.4(2) . . . . ?
C1 N1 C5 C4 -1.9(4) . . . . ?
C1 N1 C5 C6 178.6(3) . . . . ?
C1 C2 C3 C4 -1.6(4) . . . . ?
N1 C5 C4 C3 1.7(3) . . . . ?
N1 C5 C4 C7 -176.7(3) . . . . ?
N1 C5 C6 C12 177.4(3) . . . . ?
N2 C7 C4 C3 -6.6(3) . . . . ?
N2 C7 C4 C5 171.6(3) . . . . ?
N2 C7 C8 C12 -173.7(3) . . . . ?
N2 C9 C10 N3 -174.9(3) . . . . ?
N2 C9 C10 C11 4.2(4) . . . . ?
C2 C3 C4 C5 0.0(4) . . . . ?
C2 C3 C4 C7 178.3(3) . . . . ?
N3 C10 C9 O13 5.3(3) . . . . ?
N3 C10 C11 N4 0.6(3) . . . . ?
N3 C13 N4 C11 0.7(3) . . . . ?
C3 C4 C5 C6 -178.8(3) . . . . ?
C3 C4 C7 C8 -179.5(3) . . . . ?
N4 C11 C10 C9 -178.5(2) . . . . ?
C4 C5 C6 C12 -2.1(3) . . . . ?
C4 C7 C8 C12 -1.0(4) . . . . ?
C5 C6 C12 C8 -0.2(4) . . . . ?
C6 C12 C8 C7 1.8(4) . . . . ?
